data_4108918
loop_
_publ_author_name
'Janusz Gregoli\'nski'
'Przemys\/law Starynowicz'
'KimNgan T. Hua'
'Jamie L. Lunkley'
'Gilles Muller'
'Jerzy Lisowski'

_publ_section_title
;
 Helical Lanthanide(III) Complexes with Chiral Nonaaza Macrocycle
;
_journal_name_full 'Journal of the American Chemical Society'
_journal_page_first 17761
_journal_page_last 17773
_journal_paper_doi 10.1021/ja805033j
_journal_volume 130
_journal_year 2008
_chemical_absolute_configuration ad
_chemical_formula_sum 'C42.75 H70.13 Lu N13.88 O12.75'
_chemical_formula_weight 1157.47
_chemical_name_systematic
; 
 ? 
;
_space_group_IT_number 154
_symmetry_cell_setting trigonal
_symmetry_space_group_name_Hall 'P 32 2"'
_symmetry_space_group_name_H-M 'P 32 2 1'
_atom_sites_solution_hydrogens geom
_atom_sites_solution_primary direct
_atom_sites_solution_secondary difmap
_audit_creation_method SHELXL-97
_cell_angle_alpha 90.00
_cell_angle_beta 90.00
_cell_angle_gamma 120.00
_cell_formula_units_Z 6
_cell_length_a 14.982(4)
_cell_length_b 14.982(4)
_cell_length_c 38.92(2)
_cell_measurement_reflns_used 6793
_cell_measurement_temperature 100(2)
_cell_measurement_theta_max 28.5
_cell_measurement_theta_min 3
_cell_volume 7566(5)
_computing_cell_refinement 'CrysAlis RED ver. 1.171'
_computing_data_collection 'CrysAlis CCD ver. 1.171'
_computing_data_reduction 'CrysAlis RED ver. 1.171'
_computing_structure_refinement 'SHELXL-97 (Sheldrick, 1997)'
_computing_structure_solution 'SHELXS-97 (Sheldrick, 1990)'
_diffrn_ambient_temperature 100(2)
_diffrn_detector_area_resol_mean 8.3359
_diffrn_measured_fraction_theta_full 0.989
_diffrn_measured_fraction_theta_max 0.957
_diffrn_measurement_device_type 'Kuma KM4 with a CCD counter'
_diffrn_measurement_method '\w scan'
_diffrn_radiation_monochromator graphite
_diffrn_radiation_source 'fine-focus sealed tube'
_diffrn_radiation_type MoK\a
_diffrn_radiation_wavelength 0.71073
_diffrn_reflns_av_R_equivalents 0.0602
_diffrn_reflns_av_sigmaI/netI 0.0940
_diffrn_reflns_limit_h_max 19
_diffrn_reflns_limit_h_min -19
_diffrn_reflns_limit_k_max 20
_diffrn_reflns_limit_k_min -19
_diffrn_reflns_limit_l_max 33
_diffrn_reflns_limit_l_min -52
_diffrn_reflns_number 50951
_diffrn_reflns_theta_full 28.00
_diffrn_reflns_theta_max 28.55
_diffrn_reflns_theta_min 3.05
_exptl_absorpt_coefficient_mu 2.032
_exptl_absorpt_correction_T_max 0.793
_exptl_absorpt_correction_T_min 0.537
_exptl_absorpt_correction_type analytical
_exptl_absorpt_process_details
;
CrysAlis RED, Oxford Diffraction Ltd.,
Version 1.171.31.8 (release 12-01-2007 CrysAlis171 .NET)
(compiled Jan 12 2007,17:49:11)
Analytical numeric absorption correction using a multifaceted crystal
            model based on expressions derived by R.C. Clark & J.S. Reid.
(Clark, R. C. & Reid, J. S. (1995). Acta Cryst. A51, 887-897)
;
_exptl_crystal_colour colourless
_exptl_crystal_density_diffrn 1.524
_exptl_crystal_description parallelepiped
_exptl_crystal_F_000 3581
_exptl_crystal_size_max 0.4
_exptl_crystal_size_mid 0.15
_exptl_crystal_size_min 0.1
_refine_diff_density_max 1.818
_refine_diff_density_min -0.600
_refine_diff_density_rms 0.106
_refine_ls_abs_structure_details 'Flack H D (1983), Acta Cryst. A39, 876-881'
_refine_ls_abs_structure_Flack -0.020(7)
_refine_ls_extinction_method none
_refine_ls_goodness_of_fit_ref 0.991
_refine_ls_hydrogen_treatment constr
_refine_ls_matrix_type full
_refine_ls_number_parameters 629
_refine_ls_number_reflns 12056
_refine_ls_number_restraints 6
_refine_ls_restrained_S_all 0.991
_refine_ls_R_factor_all 0.0647
_refine_ls_R_factor_gt 0.0413
_refine_ls_shift/su_max 0.005
_refine_ls_shift/su_mean 0.000
_refine_ls_structure_factor_coef Fsqd
_refine_ls_weighting_details 'calc w=1/[\s^2^(Fo^2^)+(0.0300P)^2^+0.0000P] where P=(Fo^2^+2Fc^2^)/3'
_refine_ls_weighting_scheme calc
_refine_ls_wR_factor_gt 0.0715
_refine_ls_wR_factor_ref 0.0748
_reflns_number_gt 8869
_reflns_number_total 12056
_reflns_threshold_expression >2sigma(I)
_cod_data_source_file ja805033j_si_003.cif
_cod_data_source_block grluabs
_cod_original_sg_symbol_H-M 'P 3 2 21'
_cod_database_code 4108918

loop_
_symmetry_equiv_pos_as_xyz
'x, y, z'
'-y, x-y, z+2/3'
'-x+y, -x, z+1/3'
'y, x, -z'
'-x, -x+y, -z+2/3'
'x-y, -y, -z+1/3'

loop_
_atom_site_label
_atom_site_type_symbol
_atom_site_fract_x
_atom_site_fract_y
_atom_site_fract_z
_atom_site_U_iso_or_equiv
_atom_site_adp_type
_atom_site_occupancy
_atom_site_symmetry_multiplicity
_atom_site_calc_flag
_atom_site_refinement_flags
_atom_site_disorder_assembly
_atom_site_disorder_group
Lu Lu 0.828873(16) 0.515091(16) 0.072842(5) 0.02334(6) Uani 1 1 d . . .
N1 N 0.9408(4) 0.6753(3) 0.03971(9) 0.0245(9) Uani 1 1 d . . .
N2 N 1.0102(3) 0.6286(3) 0.09719(9) 0.0269(11) Uani 1 1 d . . .
H2 H 1.0280 0.5870 0.1098 0.032 Uiso 1 1 calc R . .
N3 N 0.8449(3) 0.6648(4) 0.10798(10) 0.0270(11) Uani 1 1 d . . .
H3 H 0.8701 0.7202 0.0928 0.032 Uiso 1 1 calc R . .
N4 N 0.6615(3) 0.4986(3) 0.08641(10) 0.0230(10) Uani 1 1 d . . .
N5 N 0.6794(3) 0.3324(3) 0.06815(9) 0.0245(10) Uani 1 1 d . . .
H5 H 0.6964 0.3003 0.0510 0.029 Uiso 1 1 calc R . .
N6 N 0.7826(3) 0.4354(3) 0.13196(9) 0.0261(10) Uani 1 1 d . . .
H6 H 0.7756 0.4816 0.1461 0.031 Uiso 1 1 calc R . .
N7 N 0.9017(3) 0.4044(3) 0.08536(9) 0.0254(10) Uani 1 1 d . . .
N8 N 0.8816(3) 0.4584(4) 0.01916(9) 0.0248(9) Uani 1 1 d . . .
H8 H 0.9381 0.5178 0.0106 0.030 Uiso 1 1 calc R . .
N9 N 0.7501(3) 0.5426(3) 0.01777(9) 0.0245(10) Uani 1 1 d . . .
H9 H 0.6788 0.5071 0.0202 0.029 Uiso 1 1 calc R . .
C1 C 1.0661(5) 0.8546(5) 0.00353(14) 0.0413(15) Uani 1 1 d . . .
H10 H 1.1089 0.9164 -0.0088 0.050 Uiso 1 1 calc R . .
C2 C 1.1085(4) 0.8143(4) 0.02600(14) 0.0347(14) Uani 1 1 d . . .
H20 H 1.1809 0.8486 0.0296 0.042 Uiso 1 1 calc R . .
C3 C 1.0442(4) 0.7234(4) 0.04312(12) 0.0286(13) Uani 1 1 d . . .
C4 C 1.0816(4) 0.6714(4) 0.06733(12) 0.0282(14) Uani 1 1 d . . .
H41 H 1.0851 0.6152 0.0552 0.034 Uiso 1 1 calc R . .
H42 H 1.1517 0.7217 0.0755 0.034 Uiso 1 1 calc R . .
C5 C 1.0254(4) 0.7167(5) 0.11960(13) 0.0337(15) Uani 1 1 d . . .
H50 H 1.0509 0.7788 0.1045 0.040 Uiso 1 1 calc R . .
C6 C 1.1074(5) 0.7421(5) 0.14721(15) 0.0499(17) Uani 1 1 d . . .
H61 H 1.1728 0.7566 0.1361 0.060 Uiso 1 1 calc R . .
H62 H 1.0850 0.6817 0.1625 0.060 Uiso 1 1 calc R . .
C7 C 1.1258(5) 0.8357(6) 0.16878(17) 0.064(2) Uani 1 1 d . . .
H71 H 1.1756 0.8474 0.1874 0.077 Uiso 1 1 calc R . .
H72 H 1.1553 0.8980 0.1541 0.077 Uiso 1 1 calc R . .
C8 C 1.0250(5) 0.8165(5) 0.18406(13) 0.0552(18) Uani 1 1 d . . .
H81 H 1.0369 0.8783 0.1970 0.066 Uiso 1 1 calc R . .
H82 H 0.9996 0.7582 0.2004 0.066 Uiso 1 1 calc R . .
C9 C 0.9422(4) 0.7918(5) 0.15643(13) 0.0382(14) Uani 1 1 d . . .
H91 H 0.8771 0.7779 0.1676 0.046 Uiso 1 1 calc R . .
H92 H 0.9649 0.8518 0.1410 0.046 Uiso 1 1 calc R . .
C10 C 0.9237(4) 0.6968(4) 0.13536(11) 0.0320(13) Uani 1 1 d . . .
H100 H 0.9003 0.6377 0.1517 0.038 Uiso 1 1 calc R . .
C11 C 0.7475(4) 0.6531(4) 0.12137(12) 0.0270(13) Uani 1 1 d . . .
H111 H 0.7496 0.7200 0.1194 0.032 Uiso 1 1 calc R . .
H112 H 0.7418 0.6353 0.1461 0.032 Uiso 1 1 calc R . .
C12 C 0.6547(4) 0.5733(4) 0.10339(12) 0.0253(13) Uani 1 1 d . . .
C13 C 0.5617(4) 0.5703(5) 0.10683(12) 0.0299(14) Uani 1 1 d . . .
H130 H 0.5594 0.6274 0.1165 0.036 Uiso 1 1 calc R . .
C14 C 0.4718(5) 0.4843(5) 0.09625(12) 0.0336(15) Uani 1 1 d . . .
H140 H 0.4069 0.4802 0.0993 0.040 Uiso 1 1 calc R . .
C15 C 0.4786(5) 0.4041(5) 0.08103(12) 0.0329(14) Uani 1 1 d . . .
H150 H 0.4179 0.3427 0.0744 0.039 Uiso 1 1 calc R . .
C16 C 0.5743(4) 0.4142(4) 0.07556(12) 0.0260(13) Uani 1 1 d . . .
C17 C 0.5875(4) 0.3343(4) 0.05641(12) 0.0289(14) Uani 1 1 d . . .
H171 H 0.5260 0.2656 0.0600 0.035 Uiso 1 1 calc R . .
H172 H 0.5936 0.3497 0.0315 0.035 Uiso 1 1 calc R . .
C18 C 0.6636(4) 0.2709(4) 0.10072(12) 0.0257(13) Uani 1 1 d . . .
H180 H 0.7169 0.2492 0.1007 0.031 Uiso 1 1 calc R . .
C19 C 0.5575(4) 0.1712(4) 0.10272(14) 0.0324(14) Uani 1 1 d . . .
H191 H 0.5026 0.1896 0.1034 0.039 Uiso 1 1 calc R . .
H192 H 0.5472 0.1295 0.0818 0.039 Uiso 1 1 calc R . .
C20 C 0.5486(4) 0.1074(4) 0.13427(12) 0.0376(14) Uani 1 1 d . . .
H201 H 0.4795 0.0448 0.1351 0.045 Uiso 1 1 calc R . .
H202 H 0.6010 0.0857 0.1334 0.045 Uiso 1 1 calc R . .
C21 C 0.5652(5) 0.1736(4) 0.16614(14) 0.0430(17) Uani 1 1 d . . .
H211 H 0.5105 0.1922 0.1673 0.052 Uiso 1 1 calc R . .
H212 H 0.5599 0.1332 0.1870 0.052 Uiso 1 1 calc R . .
C22 C 0.6700(4) 0.2714(4) 0.16553(12) 0.0310(14) Uani 1 1 d . . .
H221 H 0.7249 0.2530 0.1660 0.037 Uiso 1 1 calc R . .
H222 H 0.6777 0.3130 0.1862 0.037 Uiso 1 1 calc R . .
C23 C 0.6819(4) 0.3355(4) 0.13309(11) 0.0273(13) Uani 1 1 d . . .
H230 H 0.6261 0.3536 0.1339 0.033 Uiso 1 1 calc R . .
C24 C 0.8730(4) 0.4293(5) 0.14473(12) 0.0314(14) Uani 1 1 d . . .
H241 H 0.8544 0.3889 0.1663 0.038 Uiso 1 1 calc R . .
H242 H 0.9303 0.4996 0.1498 0.038 Uiso 1 1 calc R . .
C25 C 0.9071(4) 0.3793(4) 0.11834(12) 0.0262(13) Uani 1 1 d . . .
C26 C 0.9451(4) 0.3150(4) 0.12754(12) 0.0314(13) Uani 1 1 d . . .
H260 H 0.9478 0.2984 0.1509 0.038 Uiso 1 1 calc R . .
C27 C 0.9789(4) 0.2760(4) 0.10180(12) 0.0335(13) Uani 1 1 d . . .
H270 H 1.0049 0.2314 0.1072 0.040 Uiso 1 1 calc R . .
C28 C 0.9748(4) 0.3022(4) 0.06812(11) 0.0291(12) Uani 1 1 d . . .
H280 H 0.9993 0.2771 0.0501 0.035 Uiso 1 1 calc R . .
C29 C 0.9347(4) 0.3653(4) 0.06089(12) 0.0268(13) Uani 1 1 d . . .
C30 C 0.9182(4) 0.3836(4) 0.02384(11) 0.0282(13) Uani 1 1 d . . .
H301 H 0.9840 0.4090 0.0112 0.034 Uiso 1 1 calc R . .
H302 H 0.8673 0.3170 0.0135 0.034 Uiso 1 1 calc R . .
C31 C 0.8020(4) 0.4234(4) -0.00859(10) 0.0241(12) Uani 1 1 d . . .
H310 H 0.7382 0.3617 0.0002 0.029 Uiso 1 1 calc R . .
C32 C 0.8310(4) 0.3933(4) -0.04253(11) 0.0281(13) Uani 1 1 d . . .
H321 H 0.8940 0.4531 -0.0519 0.034 Uiso 1 1 calc R . .
H322 H 0.8462 0.3370 -0.0384 0.034 Uiso 1 1 calc R . .
C33 C 0.7442(5) 0.3580(4) -0.06859(12) 0.0356(14) Uani 1 1 d . . .
H331 H 0.7657 0.3405 -0.0905 0.043 Uiso 1 1 calc R . .
H332 H 0.6828 0.2950 -0.0600 0.043 Uiso 1 1 calc R . .
C34 C 0.7163(4) 0.4409(4) -0.07509(11) 0.0333(14) Uani 1 1 d . . .
H341 H 0.6561 0.4139 -0.0907 0.040 Uiso 1 1 calc R . .
H342 H 0.7748 0.5008 -0.0864 0.040 Uiso 1 1 calc R . .
C35 C 0.6910(4) 0.4749(4) -0.04140(11) 0.0293(13) Uani 1 1 d . . .
H351 H 0.6790 0.5330 -0.0459 0.035 Uiso 1 1 calc R . .
H352 H 0.6266 0.4172 -0.0319 0.035 Uiso 1 1 calc R . .
C36 C 0.7762(4) 0.5078(4) -0.01509(11) 0.0260(13) Uani 1 1 d . . .
H360 H 0.8392 0.5682 -0.0248 0.031 Uiso 1 1 calc R . .
C37 C 0.7855(4) 0.6539(4) 0.01571(12) 0.0283(13) Uani 1 1 d . . .
H371 H 0.7548 0.6735 0.0347 0.034 Uiso 1 1 calc R . .
H372 H 0.7625 0.6690 -0.0063 0.034 Uiso 1 1 calc R . .
C38 C 0.8997(4) 0.7150(4) 0.01797(12) 0.0273(13) Uani 1 1 d . . .
C39 C 0.9610(4) 0.8036(4) -0.00063(12) 0.0354(13) Uani 1 1 d . . .
H390 H 0.9305 0.8292 -0.0163 0.042 Uiso 1 1 calc R . .
N21 N 0.6594(4) 0.1186(4) 0.02720(10) 0.0344(10) Uani 1 1 d . . .
O211 O 0.6175(3) 0.0243(3) 0.02787(9) 0.0456(10) Uani 1 1 d . . .
O212 O 0.6261(4) 0.1621(3) 0.00766(9) 0.0605(12) Uani 1 1 d . . .
O213 O 0.7337(3) 0.1726(3) 0.04636(10) 0.0511(12) Uani 1 1 d . . .
N22 N 0.6635(5) 0.4893(4) 0.20519(14) 0.0523(16) Uani 1 1 d . . .
O221 O 0.7604(4) 0.5302(3) 0.20006(10) 0.0556(13) Uani 1 1 d . . .
O222 O 0.6278(4) 0.4713(4) 0.23381(12) 0.0738(17) Uani 1 1 d . . .
O223 O 0.6060(4) 0.4688(4) 0.17928(13) 0.0647(14) Uani 1 1 d . . .
N23 N 0.9530(7) 0.9350(6) 0.07316(14) 0.071(2) Uani 1 1 d . . .
O231 O 0.8652(5) 0.8566(4) 0.07210(12) 0.0713(18) Uani 1 1 d . . .
O232 O 0.9671(4) 1.0228(4) 0.06621(14) 0.0862(18) Uani 1 1 d . . .
O233 O 1.0316(5) 0.9295(5) 0.08168(13) 0.104(2) Uani 1 1 d . . .
N31 N 0.8224(5) 0.1560(5) 0.19576(15) 0.0670(18) Uani 1 1 d . . .
C311 C 0.7898(5) 0.0831(6) 0.21150(14) 0.0484(17) Uani 1 1 d . . .
C312 C 0.7435(5) -0.0105(5) 0.23305(17) 0.069(2) Uani 1 1 d . . .
H323 H 0.7976 -0.0132 0.2464 0.104 Uiso 1 1 calc R . .
H324 H 0.7088 -0.0716 0.2183 0.104 Uiso 1 1 calc R . .
H325 H 0.6932 -0.0089 0.2488 0.104 Uiso 1 1 calc R . .
N32 N 0.5324(4) 0.5324(4) 0.0000 0.0111(15) Uiso 0.75 2 d SPD A 1
C321 C 0.4563(4) 0.4563(4) 0.0000 0.0055(17) Uiso 0.75 2 d SPD A 1
C322 C 0.3598(5) 0.3598(5) 0.0000 0.068(4) Uiso 0.75 2 d SPD A 1
N33 N 0.2945(9) -0.0568(8) 0.0975(3) 0.068(3) Uiso 0.50 1 d PD . .
C331 C 0.2800(10) 0.0013(9) 0.0834(3) 0.053(4) Uiso 0.50 1 d PD . .
C332 C 0.283(2) 0.0787(16) 0.0595(5) 0.110(8) Uiso 0.50 1 d PD . .
OW1 O 0.2332(5) 0.3861(8) 0.0650(2) 0.209(5) Uani 1 1 d . . .
OW21 O 0.308(2) 0.095(2) 0.0123(6) 0.273(11) Uiso 0.50 1 d P . .
OW22 O 0.4700(9) 0.1952(8) -0.0125(3) 0.084(3) Uiso 0.50 1 d P . .
OW31 O 0.1423(13) 0.1947(13) 0.0483(4) 0.149(6) Uiso 0.50 1 d P . .
OW32 O 0.1165(10) 0.1763(11) 0.0271(4) 0.118(5) Uiso 0.50 1 d P . .
OW4 O 0.2537(15) 0.0996(15) 0.0684(4) 0.143(6) Uiso 0.50 1 d P . .
OW5 O 0.3826(10) 0.4608(10) 0.0005(3) 0.023(3) Uiso 0.25 1 d P B 2

loop_
_atom_site_aniso_label
_atom_site_aniso_U_11
_atom_site_aniso_U_22
_atom_site_aniso_U_33
_atom_site_aniso_U_23
_atom_site_aniso_U_13
_atom_site_aniso_U_12
Lu 0.02751(13) 0.03097(14) 0.01400(8) -0.00141(10) -0.00058(9) 0.01646(11)
N1 0.028(3) 0.036(3) 0.0162(19) -0.0025(18) -0.001(2) 0.021(2)
N2 0.030(3) 0.038(3) 0.019(2) -0.003(2) -0.0041(19) 0.022(2)
N3 0.029(3) 0.034(3) 0.021(2) 0.001(2) 0.003(2) 0.018(2)
N4 0.025(3) 0.031(3) 0.017(2) 0.003(2) -0.0024(19) 0.017(2)
N5 0.032(3) 0.036(3) 0.012(2) -0.0015(19) 0.0019(19) 0.021(2)
N6 0.031(3) 0.032(3) 0.0175(19) -0.0053(17) -0.0040(19) 0.018(2)
N7 0.026(3) 0.035(3) 0.0160(19) -0.0012(19) -0.0028(18) 0.015(2)
N8 0.031(3) 0.035(3) 0.0195(19) 0.006(2) 0.003(2) 0.024(2)
N9 0.030(3) 0.031(3) 0.019(2) -0.0015(19) 0.0026(19) 0.020(2)
C1 0.048(4) 0.032(4) 0.045(3) 0.010(3) 0.015(3) 0.021(4)
C2 0.033(4) 0.032(4) 0.040(3) -0.006(3) 0.005(3) 0.017(3)
C3 0.036(4) 0.029(3) 0.025(3) -0.008(2) 0.005(3) 0.019(3)
C4 0.019(3) 0.033(3) 0.029(3) -0.004(2) 0.002(2) 0.010(3)
C5 0.034(4) 0.046(4) 0.026(3) -0.014(3) -0.003(2) 0.024(3)
C6 0.035(4) 0.059(5) 0.056(4) -0.027(4) -0.012(3) 0.023(4)
C7 0.040(4) 0.077(6) 0.068(5) -0.052(4) -0.018(4) 0.024(4)
C8 0.061(5) 0.069(5) 0.037(3) -0.031(3) -0.011(3) 0.033(4)
C9 0.040(3) 0.043(4) 0.036(3) -0.013(3) 0.001(2) 0.024(3)
C10 0.037(4) 0.041(3) 0.017(2) -0.013(2) -0.011(3) 0.019(3)
C11 0.035(3) 0.034(3) 0.017(2) -0.001(2) 0.003(2) 0.021(3)
C12 0.033(4) 0.040(4) 0.013(2) 0.008(2) 0.006(2) 0.026(3)
C13 0.035(4) 0.041(4) 0.020(3) 0.003(3) 0.002(3) 0.023(3)
C14 0.036(4) 0.057(4) 0.018(3) 0.009(3) 0.011(2) 0.031(4)
C15 0.029(4) 0.040(4) 0.027(3) 0.007(3) -0.002(3) 0.015(3)
C16 0.029(3) 0.036(4) 0.017(2) 0.011(2) 0.003(2) 0.019(3)
C17 0.028(3) 0.031(3) 0.024(3) 0.005(2) -0.005(2) 0.012(3)
C18 0.029(3) 0.029(3) 0.021(3) 0.006(2) 0.003(2) 0.016(3)
C19 0.033(4) 0.030(3) 0.035(3) -0.006(3) 0.001(3) 0.016(3)
C20 0.037(3) 0.026(3) 0.037(3) 0.006(3) 0.006(2) 0.006(3)
C21 0.063(5) 0.034(4) 0.032(3) 0.008(3) 0.013(3) 0.024(4)
C22 0.037(3) 0.040(4) 0.018(3) 0.007(2) 0.006(2) 0.021(3)
C23 0.035(3) 0.033(3) 0.018(3) 0.001(2) -0.003(2) 0.021(3)
C24 0.028(3) 0.042(4) 0.023(3) 0.006(3) -0.003(2) 0.017(3)
C25 0.021(3) 0.036(3) 0.017(2) 0.003(2) -0.001(2) 0.011(3)
C26 0.037(3) 0.039(4) 0.024(2) 0.002(2) -0.008(2) 0.023(3)
C27 0.037(4) 0.032(3) 0.035(3) 0.000(2) -0.007(3) 0.020(3)
C28 0.028(3) 0.040(3) 0.023(2) -0.011(2) -0.008(2) 0.019(3)
C29 0.025(3) 0.029(3) 0.026(3) -0.005(2) -0.010(2) 0.013(3)
C30 0.040(4) 0.039(4) 0.018(2) 0.000(2) -0.001(2) 0.029(3)
C31 0.027(3) 0.032(3) 0.012(2) -0.001(2) -0.004(2) 0.014(3)
C32 0.042(4) 0.029(3) 0.018(2) 0.001(2) -0.002(2) 0.021(3)
C33 0.044(4) 0.039(3) 0.025(3) -0.012(2) -0.004(3) 0.022(3)
C34 0.053(4) 0.042(4) 0.015(2) -0.010(2) -0.010(2) 0.031(3)
C35 0.033(3) 0.041(4) 0.021(3) -0.004(2) -0.004(2) 0.024(3)
C36 0.036(3) 0.038(4) 0.015(2) -0.003(2) -0.002(2) 0.026(3)
C37 0.039(4) 0.041(4) 0.017(3) -0.001(2) 0.000(2) 0.030(3)
C38 0.037(4) 0.035(3) 0.018(3) -0.009(2) 0.002(2) 0.024(3)
C39 0.048(4) 0.034(4) 0.032(2) 0.006(3) 0.007(3) 0.026(3)
N21 0.036(3) 0.034(3) 0.030(2) -0.001(2) 0.004(2) 0.015(3)
O211 0.053(3) 0.030(2) 0.042(2) -0.0049(18) 0.004(2) 0.011(2)
O212 0.100(4) 0.061(3) 0.039(2) -0.002(2) -0.002(2) 0.054(3)
O213 0.038(2) 0.052(3) 0.057(2) -0.029(2) -0.006(2) 0.017(2)
N22 0.087(5) 0.038(4) 0.044(3) 0.013(3) 0.036(4) 0.041(4)
O221 0.054(3) 0.062(3) 0.042(2) -0.002(2) 0.022(2) 0.023(3)
O222 0.116(5) 0.083(4) 0.060(3) 0.047(3) 0.064(3) 0.078(4)
O223 0.076(4) 0.051(3) 0.077(4) -0.004(3) 0.011(3) 0.039(3)
N23 0.119(7) 0.098(7) 0.045(4) -0.011(4) -0.013(4) 0.092(6)
O231 0.112(5) 0.046(3) 0.047(3) -0.003(3) 0.004(3) 0.033(3)
O232 0.091(5) 0.066(4) 0.108(4) 0.005(3) -0.011(3) 0.044(4)
O233 0.138(6) 0.145(6) 0.082(4) -0.002(4) 0.006(4) 0.109(5)
N31 0.055(4) 0.061(4) 0.077(4) 0.026(4) 0.020(3) 0.024(4)
C311 0.052(5) 0.055(5) 0.034(3) -0.005(3) 0.003(3) 0.024(4)
C312 0.060(5) 0.061(5) 0.073(5) 0.028(4) -0.001(4) 0.019(4)
OW1 0.067(5) 0.305(13) 0.215(8) -0.082(8) 0.011(5) 0.063(7)

loop_
_atom_type_symbol
_atom_type_description
_atom_type_scat_dispersion_real
_atom_type_scat_dispersion_imag
_atom_type_scat_source
C C 0.0033 0.0016 'International Tables Vol C Tables 4.2.6.8 and 6.1.1.4'
H H 0.0000 0.0000 'International Tables Vol C Tables 4.2.6.8 and 6.1.1.4'
N N 0.0061 0.0033 'International Tables Vol C Tables 4.2.6.8 and 6.1.1.4'
O O 0.0106 0.0060 'International Tables Vol C Tables 4.2.6.8 and 6.1.1.4'
Lu Lu -0.4720 5.8584 'International Tables Vol C Tables 4.2.6.8 and 6.1.1.4'

loop_
_geom_angle_atom_site_label_1
_geom_angle_atom_site_label_2
_geom_angle_atom_site_label_3
_geom_angle
_geom_angle_publ_flag
N7 Lu N4 131.98(14) no
N7 Lu N1 116.27(14) no
N4 Lu N1 111.74(14) no
N7 Lu N8 67.44(12) no
N4 Lu N8 128.35(14) no
N1 Lu N8 73.92(13) no
N7 Lu N6 66.92(13) no
N4 Lu N6 74.37(13) no
N1 Lu N6 145.14(12) no
N8 Lu N6 130.76(14) no
N7 Lu N5 74.60(14) no
N4 Lu N5 66.38(15) no
N1 Lu N5 144.03(12) no
N8 Lu N5 80.39(14) no
N6 Lu N5 70.68(12) no
N7 Lu N3 127.99(13) no
N4 Lu N3 67.21(15) no
N1 Lu N3 72.92(13) no
N8 Lu N3 146.80(14) no
N6 Lu N3 78.98(13) no
N5 Lu N3 129.59(14) no
N7 Lu N2 72.06(14) no
N4 Lu N2 132.82(13) no
N1 Lu N2 64.66(14) no
N8 Lu N2 97.08(13) no
N6 Lu N2 85.76(13) no
N5 Lu N2 144.71(14) no
N3 Lu N2 67.19(14) no
N7 Lu N9 131.98(12) no
N4 Lu N9 70.62(13) no
N1 Lu N9 63.73(14) no
N8 Lu N9 67.12(12) no
N6 Lu N9 142.56(14) no
N5 Lu N9 83.37(13) no
N3 Lu N9 98.96(13) no
N2 Lu N9 128.36(13) no
C38 N1 C3 118.9(4) no
C38 N1 Lu 120.9(4) no
C3 N1 Lu 120.2(3) no
C4 N2 C5 108.3(4) no
C4 N2 Lu 107.0(3) no
C5 N2 Lu 116.3(3) no
C4 N2 H2 108.3 no
C5 N2 H2 108.3 no
Lu N2 H2 108.3 no
C11 N3 C10 111.4(4) no
C11 N3 Lu 115.8(3) no
C10 N3 Lu 112.5(3) no
C11 N3 H3 105.4 no
C10 N3 H3 105.4 no
Lu N3 H3 105.4 no
C12 N4 C16 119.3(5) no
C12 N4 Lu 121.4(4) no
C16 N4 Lu 119.2(3) no
C17 N5 C18 114.2(4) no
C17 N5 Lu 109.5(3) no
C18 N5 Lu 112.4(3) no
C17 N5 H5 106.7 no
C18 N5 H5 106.7 no
Lu N5 H5 106.7 no
C24 N6 C23 114.9(4) no
C24 N6 Lu 106.9(3) no
C23 N6 Lu 113.5(3) no
C24 N6 H6 107.0 no
C23 N6 H6 107.0 no
Lu N6 H6 107.0 no
C29 N7 C25 117.9(4) no
C29 N7 Lu 122.9(3) no
C25 N7 Lu 119.1(3) no
C30 N8 C31 110.8(4) no
C30 N8 Lu 116.6(3) no
C31 N8 Lu 112.7(3) no
C30 N8 H8 105.2 no
C31 N8 H8 105.2 no
Lu N8 H8 105.2 no
C37 N9 C36 109.6(4) no
C37 N9 Lu 106.9(3) no
C36 N9 Lu 115.6(3) no
C37 N9 H9 108.2 no
C36 N9 H9 108.2 no
Lu N9 H9 108.2 no
C39 C1 C2 118.7(5) no
C39 C1 H10 120.6 no
C2 C1 H10 120.6 no
C3 C2 C1 119.2(5) no
C3 C2 H20 120.4 no
C1 C2 H20 120.4 no
N1 C3 C2 121.8(5) no
N1 C3 C4 114.4(5) no
C2 C3 C4 123.8(5) no
N2 C4 C3 109.8(4) no
N2 C4 H41 109.7 no
C3 C4 H41 109.7 no
N2 C4 H42 109.7 no
C3 C4 H42 109.7 no
H41 C4 H42 108.2 no
N2 C5 C6 112.1(4) no
N2 C5 C10 111.3(4) no
C6 C5 C10 111.4(4) no
N2 C5 H50 107.2 no
C6 C5 H50 107.2 no
C10 C5 H50 107.2 no
C5 C6 C7 111.5(5) no
C5 C6 H61 109.3 no
C7 C6 H61 109.3 no
C5 C6 H62 109.3 no
C7 C6 H62 109.3 no
H61 C6 H62 108.0 no
C8 C7 C6 109.6(5) no
C8 C7 H71 109.8 no
C6 C7 H71 109.8 no
C8 C7 H72 109.8 no
C6 C7 H72 109.8 no
H71 C7 H72 108.2 no
C7 C8 C9 112.3(5) no
C7 C8 H81 109.1 no
C9 C8 H81 109.1 no
C7 C8 H82 109.1 no
C9 C8 H82 109.1 no
H81 C8 H82 107.9 no
C10 C9 C8 110.2(5) no
C10 C9 H91 109.6 no
C8 C9 H91 109.6 no
C10 C9 H92 109.6 no
C8 C9 H92 109.6 no
H91 C9 H92 108.1 no
N3 C10 C5 109.3(4) no
N3 C10 C9 115.4(4) no
C5 C10 C9 109.4(4) no
N3 C10 H100 107.5 no
C5 C10 H100 107.5 no
C9 C10 H100 107.5 no
N3 C11 C12 113.8(4) no
N3 C11 H111 108.8 no
C12 C11 H111 108.8 no
N3 C11 H112 108.8 no
C12 C11 H112 108.8 no
H111 C11 H112 107.7 no
N4 C12 C13 121.1(6) no
N4 C12 C11 118.2(5) no
C13 C12 C11 120.4(5) no
C14 C13 C12 120.0(6) no
C14 C13 H130 120.0 no
C12 C13 H130 120.0 no
C13 C14 C15 118.3(5) no
C13 C14 H140 120.8 no
C15 C14 H140 120.8 no
C14 C15 C16 119.5(6) no
C14 C15 H150 120.3 no
C16 C15 H150 120.3 no
N4 C16 C15 121.3(5) no
N4 C16 C17 116.6(5) no
C15 C16 C17 122.1(5) no
N5 C17 C16 111.1(4) no
N5 C17 H171 109.4 no
C16 C17 H171 109.4 no
N5 C17 H172 109.4 no
C16 C17 H172 109.4 no
H171 C17 H172 108.0 no
N5 C18 C23 112.4(4) no
N5 C18 C19 113.7(4) no
C23 C18 C19 110.0(4) no
N5 C18 H180 106.7 no
C23 C18 H180 106.7 no
C19 C18 H180 106.7 no
C20 C19 C18 111.9(5) no
C20 C19 H191 109.2 no
C18 C19 H191 109.2 no
C20 C19 H192 109.2 no
C18 C19 H192 109.2 no
H191 C19 H192 107.9 no
C21 C20 C19 108.2(5) no
C21 C20 H201 110.0 no
C19 C20 H201 110.0 no
C21 C20 H202 110.0 no
C19 C20 H202 110.0 no
H201 C20 H202 108.4 no
C22 C21 C20 111.6(5) no
C22 C21 H211 109.3 no
C20 C21 H211 109.3 no
C22 C21 H212 109.3 no
C20 C21 H212 109.3 no
H211 C21 H212 108.0 no
C21 C22 C23 110.8(5) no
C21 C22 H221 109.5 no
C23 C22 H221 109.5 no
C21 C22 H222 109.5 no
C23 C22 H222 109.5 no
H221 C22 H222 108.1 no
N6 C23 C18 112.3(4) no
N6 C23 C22 113.0(4) no
C18 C23 C22 110.6(4) no
N6 C23 H230 106.8 no
C18 C23 H230 106.8 no
C22 C23 H230 106.8 no
N6 C24 C25 110.5(4) no
N6 C24 H241 109.6 no
C25 C24 H241 109.6 no
N6 C24 H242 109.6 no
C25 C24 H242 109.6 no
H241 C24 H242 108.1 no
N7 C25 C26 122.7(5) no
N7 C25 C24 115.3(4) no
C26 C25 C24 122.0(4) no
C27 C26 C25 118.2(4) no
C27 C26 H260 120.9 no
C25 C26 H260 120.9 no
C26 C27 C28 119.5(5) no
C26 C27 H270 120.3 no
C28 C27 H270 120.3 no
C27 C28 C29 119.1(5) no
C27 C28 H280 120.5 no
C29 C28 H280 120.5 no
N7 C29 C28 122.6(4) no
N7 C29 C30 118.1(4) no
C28 C29 C30 119.0(4) no
N8 C30 C29 114.1(4) no
N8 C30 H301 108.7 no
C29 C30 H301 108.7 no
N8 C30 H302 108.7 no
C29 C30 H302 108.7 no
H301 C30 H302 107.6 no
N8 C31 C36 108.6(4) no
N8 C31 C32 115.6(4) no
C36 C31 C32 109.3(4) no
N8 C31 H310 107.7 no
C36 C31 H310 107.7 no
C32 C31 H310 107.7 no
C33 C32 C31 111.1(4) no
C33 C32 H321 109.4 no
C31 C32 H321 109.4 no
C33 C32 H322 109.4 no
C31 C32 H322 109.4 no
H321 C32 H322 108.0 no
C34 C33 C32 111.4(4) no
C34 C33 H331 109.4 no
C32 C33 H331 109.4 no
C34 C33 H332 109.4 no
C32 C33 H332 109.4 no
H331 C33 H332 108.0 no
C33 C34 C35 110.3(4) no
C33 C34 H341 109.6 no
C35 C34 H341 109.6 no
C33 C34 H342 109.6 no
C35 C34 H342 109.6 no
H341 C34 H342 108.1 no
C36 C35 C34 112.4(4) no
C36 C35 H351 109.1 no
C34 C35 H351 109.1 no
C36 C35 H352 109.1 no
C34 C35 H352 109.1 no
H351 C35 H352 107.8 no
N9 C36 C31 111.4(4) no
N9 C36 C35 111.4(4) no
C31 C36 C35 111.4(4) no
N9 C36 H360 107.4 no
C31 C36 H360 107.4 no
C35 C36 H360 107.4 no
N9 C37 C38 110.2(4) no
N9 C37 H371 109.6 no
C38 C37 H371 109.6 no
N9 C37 H372 109.6 no
C38 C37 H372 109.6 no
H371 C37 H372 108.1 no
N1 C38 C39 121.4(5) no
N1 C38 C37 113.9(5) no
C39 C38 C37 124.6(5) no
C1 C39 C38 119.9(5) no
C1 C39 H390 120.0 no
C38 C39 H390 120.0 no
O211 N21 O213 120.8(5) no
O211 N21 O212 120.2(5) no
O213 N21 O212 118.9(5) no
O222 N22 O223 120.8(7) no
O222 N22 O221 121.4(7) no
O223 N22 O221 117.8(5) no
O231 N23 O232 121.6(8) no
O231 N23 O233 121.6(8) no
O232 N23 O233 116.8(9) no
N31 C311 C312 176.8(8) no
C311 C312 H323 109.5 no
C311 C312 H324 109.5 no
H323 C312 H324 109.5 no
C311 C312 H325 109.5 no
H323 C312 H325 109.5 no
H324 C312 H325 109.5 no
N32 C321 C322 180.0(9) no
N33 C331 C332 165.0(16) no
N33 C331 OW4 170.2(13) no
C332 C331 OW4 23.5(11) no
OW4 C332 C331 104(2) no
OW4 C332 OW21 122(2) no
C331 C332 OW21 130.8(16) no
C332 OW4 C331 52.1(16) no

loop_
_geom_bond_atom_site_label_1
_geom_bond_atom_site_label_2
_geom_bond_distance
_geom_bond_publ_flag
Lu N7 2.447(4) yes
Lu N4 2.451(4) yes
Lu N1 2.493(4) yes
Lu N8 2.526(4) yes
Lu N6 2.525(4) yes
Lu N5 2.532(4) yes
Lu N3 2.534(4) yes
Lu N2 2.559(4) yes
Lu N9 2.577(4) yes
N1 C38 1.347(6) no
N1 C3 1.348(7) no
N2 C4 1.490(6) no
N2 C5 1.502(6) no
N2 H2 0.9300 no
N3 C11 1.476(6) no
N3 C10 1.480(6) no
N3 H3 0.9300 no
N4 C12 1.347(6) no
N4 C16 1.353(7) no
N5 C17 1.464(6) no
N5 C18 1.515(6) no
N5 H5 0.9300 no
N6 C24 1.487(6) no
N6 C23 1.503(6) no
N6 H6 0.9300 no
N7 C29 1.336(6) no
N7 C25 1.351(5) no
N8 C30 1.486(6) no
N8 C31 1.497(6) no
N8 H8 0.9300 no
N9 C37 1.478(6) no
N9 C36 1.505(5) no
N9 H9 0.9300 no
C1 C39 1.374(7) no
C1 C2 1.385(8) no
C1 H10 0.9500 no
C2 C3 1.384(7) no
C2 H20 0.9500 no
C3 C4 1.499(7) no
C4 H41 0.9900 no
C4 H42 0.9900 no
C5 C6 1.530(7) no
C5 C10 1.528(7) no
C5 H50 1.0000 no
C6 C7 1.536(8) no
C6 H61 0.9900 no
C6 H62 0.9900 no
C7 C8 1.511(8) no
C7 H71 0.9900 no
C7 H72 0.9900 no
C8 C9 1.541(7) no
C8 H81 0.9900 no
C8 H82 0.9900 no
C9 C10 1.542(7) no
C9 H91 0.9900 no
C9 H92 0.9900 no
C10 H100 1.0000 no
C11 C12 1.480(7) no
C11 H111 0.9900 no
C11 H112 0.9900 no
C12 C13 1.378(7) no
C13 C14 1.381(8) no
C13 H130 0.9500 no
C14 C15 1.389(8) no
C14 H140 0.9500 no
C15 C16 1.380(7) no
C15 H150 0.9500 no
C16 C17 1.506(7) no
C17 H171 0.9900 no
C17 H172 0.9900 no
C18 C23 1.527(7) no
C18 C19 1.546(7) no
C18 H180 1.0000 no
C19 C20 1.520(7) no
C19 H191 0.9900 no
C19 H192 0.9900 no
C20 C21 1.528(7) no
C20 H201 0.9900 no
C20 H202 0.9900 no
C21 C22 1.520(8) no
C21 H211 0.9900 no
C21 H212 0.9900 no
C22 C23 1.542(6) no
C22 H221 0.9900 no
C22 H222 0.9900 no
C23 H230 1.0000 no
C24 C25 1.504(7) no
C24 H241 0.9900 no
C24 H242 0.9900 no
C25 C26 1.389(7) no
C26 C27 1.378(7) no
C26 H260 0.9500 no
C27 C28 1.378(6) no
C27 H270 0.9500 no
C28 C29 1.380(7) no
C28 H280 0.9500 no
C29 C30 1.511(6) no
C30 H301 0.9900 no
C30 H302 0.9900 no
C31 C36 1.517(6) no
C31 C32 1.528(6) no
C31 H310 1.0000 no
C32 C33 1.520(7) no
C32 H321 0.9900 no
C32 H322 0.9900 no
C33 C34 1.517(7) no
C33 H331 0.9900 no
C33 H332 0.9900 no
C34 C35 1.521(6) no
C34 H341 0.9900 no
C34 H342 0.9900 no
C35 C36 1.513(6) no
C35 H351 0.9900 no
C35 H352 0.9900 no
C36 H360 1.0000 no
C37 C38 1.485(7) no
C37 H371 0.9900 no
C37 H372 0.9900 no
C38 C39 1.382(7) no
C39 H390 0.9500 no
N21 O211 1.226(5) no
N21 O213 1.245(5) no
N21 O212 1.256(5) no
N22 O222 1.206(6) no
N22 O223 1.260(7) no
N22 O221 1.278(7) no
N23 O231 1.252(8) no
N23 O232 1.254(8) no
N23 O233 1.265(8) no
N31 C311 1.128(8) no
C311 C312 1.476(9) no
C312 H323 0.9800 no
C312 H324 0.9800 no
C312 H325 0.9800 no
N32 C321 1.139(6) no
C321 C322 1.446(7) no
N33 C331 1.139(7) no
C331 C332 1.468(8) no
C331 OW4 1.80(2) no
C332 OW4 0.74(2) no
C332 OW21 1.87(3) no
OW31 OW32 0.893(17) no

loop_
_geom_torsion_atom_site_label_1
_geom_torsion_atom_site_label_2
_geom_torsion_atom_site_label_3
_geom_torsion_atom_site_label_4
_geom_torsion
_geom_torsion_publ_flag
N7 Lu N1 C38 148.2(3) no
N4 Lu N1 C38 -31.3(4) no
N8 Lu N1 C38 94.2(3) no
N6 Lu N1 C38 -125.0(3) no
N5 Lu N1 C38 48.1(4) no
N3 Lu N1 C38 -87.3(3) no
N2 Lu N1 C38 -159.6(4) no
N9 Lu N1 C38 22.2(3) no
N7 Lu N1 C3 -31.3(4) no
N4 Lu N1 C3 149.2(3) no
N8 Lu N1 C3 -85.3(4) no
N6 Lu N1 C3 55.5(5) no
N5 Lu N1 C3 -131.4(3) no
N3 Lu N1 C3 93.2(3) no
N2 Lu N1 C3 20.9(3) no
N9 Lu N1 C3 -157.3(4) no
N7 Lu N2 C4 94.4(3) no
N4 Lu N2 C4 -134.4(3) no
N1 Lu N2 C4 -37.5(3) no
N8 Lu N2 C4 30.9(3) no
N6 Lu N2 C4 161.5(3) no
N5 Lu N2 C4 114.3(3) no
N3 Lu N2 C4 -118.7(3) no
N9 Lu N2 C4 -35.4(4) no
N7 Lu N2 C5 -144.5(4) no
N4 Lu N2 C5 -13.3(4) no
N1 Lu N2 C5 83.6(3) no
N8 Lu N2 C5 152.1(3) no
N6 Lu N2 C5 -77.4(3) no
N5 Lu N2 C5 -124.6(4) no
N3 Lu N2 C5 2.5(3) no
N9 Lu N2 C5 85.7(4) no
N7 Lu N3 C11 -117.8(3) no
N4 Lu N3 C11 8.5(3) no
N1 Lu N3 C11 131.9(3) no
N8 Lu N3 C11 134.5(3) no
N6 Lu N3 C11 -69.0(3) no
N5 Lu N3 C11 -15.8(4) no
N2 Lu N3 C11 -159.0(4) no
N9 Lu N3 C11 73.0(3) no
N7 Lu N3 C10 11.9(4) no
N4 Lu N3 C10 138.2(4) no
N1 Lu N3 C10 -98.4(3) no
N8 Lu N3 C10 -95.8(4) no
N6 Lu N3 C10 60.7(3) no
N5 Lu N3 C10 113.9(3) no
N2 Lu N3 C10 -29.3(3) no
N9 Lu N3 C10 -157.3(3) no
N7 Lu N4 C12 124.8(3) no
N1 Lu N4 C12 -55.8(4) no
N8 Lu N4 C12 -142.1(3) no
N6 Lu N4 C12 87.9(3) no
N5 Lu N4 C12 163.2(4) no
N3 Lu N4 C12 3.5(3) no
N2 Lu N4 C12 19.2(4) no
N9 Lu N4 C12 -105.6(4) no
N7 Lu N4 C16 -57.6(4) no
N1 Lu N4 C16 121.8(3) no
N8 Lu N4 C16 35.5(4) no
N6 Lu N4 C16 -94.5(3) no
N5 Lu N4 C16 -19.1(3) no
N3 Lu N4 C16 -178.9(4) no
N2 Lu N4 C16 -163.2(3) no
N9 Lu N4 C16 72.0(3) no
N7 Lu N5 C17 -175.3(3) no
N4 Lu N5 C17 33.3(3) no
N1 Lu N5 C17 -61.6(4) no
N8 Lu N5 C17 -106.2(3) no
N6 Lu N5 C17 114.2(3) no
N3 Lu N5 C17 57.8(3) no
N2 Lu N5 C17 165.1(3) no
N9 Lu N5 C17 -38.4(3) no
N7 Lu N5 C18 56.6(3) no
N4 Lu N5 C18 -94.8(3) no
N1 Lu N5 C18 170.3(3) no
N8 Lu N5 C18 125.7(3) no
N6 Lu N5 C18 -13.9(3) no
N3 Lu N5 C18 -70.3(4) no
N2 Lu N5 C18 37.0(4) no
N9 Lu N5 C18 -166.5(3) no
N7 Lu N6 C24 34.9(3) no
N4 Lu N6 C24 -174.2(3) no
N1 Lu N6 C24 -68.4(4) no
N8 Lu N6 C24 58.3(4) no
N5 Lu N6 C24 115.9(3) no
N3 Lu N6 C24 -105.0(3) no
N2 Lu N6 C24 -37.4(3) no
N9 Lu N6 C24 164.6(3) no
N7 Lu N6 C23 -92.8(3) no
N4 Lu N6 C23 58.2(3) no
N1 Lu N6 C23 163.9(3) no
N8 Lu N6 C23 -69.4(4) no
N5 Lu N6 C23 -11.8(3) no
N3 Lu N6 C23 127.3(3) no
N2 Lu N6 C23 -165.1(3) no
N9 Lu N6 C23 37.0(4) no
N4 Lu N7 C29 122.0(4) no
N1 Lu N7 C29 -57.4(4) no
N8 Lu N7 C29 0.0(4) no
N6 Lu N7 C29 161.0(4) no
N5 Lu N7 C29 85.8(4) no
N3 Lu N7 C29 -145.6(4) no
N2 Lu N7 C29 -105.9(4) no
N9 Lu N7 C29 19.9(5) no
N4 Lu N7 C25 -56.6(4) no
N1 Lu N7 C25 124.0(4) no
N8 Lu N7 C25 -178.6(4) no
N6 Lu N7 C25 -17.6(4) no
N5 Lu N7 C25 -92.8(4) no
N3 Lu N7 C25 35.8(4) no
N2 Lu N7 C25 75.4(4) no
N9 Lu N7 C25 -158.7(3) no
N7 Lu N8 C30 5.2(4) no
N4 Lu N8 C30 -121.3(4) no
N1 Lu N8 C30 133.4(4) no
N6 Lu N8 C30 -18.1(5) no
N5 Lu N8 C30 -72.1(4) no
N3 Lu N8 C30 130.8(4) no
N2 Lu N8 C30 72.4(4) no
N9 Lu N8 C30 -158.9(4) no
N7 Lu N8 C31 134.9(4) no
N4 Lu N8 C31 8.4(4) no
N1 Lu N8 C31 -96.9(3) no
N6 Lu N8 C31 111.6(3) no
N5 Lu N8 C31 57.7(3) no
N3 Lu N8 C31 -99.4(4) no
N2 Lu N8 C31 -157.9(3) no
N9 Lu N8 C31 -29.1(3) no
N7 Lu N9 C37 -140.8(3) no
N4 Lu N9 C37 89.6(3) no
N1 Lu N9 C37 -38.1(3) no
N8 Lu N9 C37 -120.8(3) no
N6 Lu N9 C37 111.3(3) no
N5 Lu N9 C37 156.9(3) no
N3 Lu N9 C37 27.7(3) no
N2 Lu N9 C37 -40.2(3) no
N7 Lu N9 C36 -18.5(4) no
N4 Lu N9 C36 -148.1(4) no
N1 Lu N9 C36 84.2(4) no
N8 Lu N9 C36 1.5(3) no
N6 Lu N9 C36 -126.4(3) no
N5 Lu N9 C36 -80.8(3) no
N3 Lu N9 C36 150.1(3) no
N2 Lu N9 C36 82.1(4) no
C39 C1 C2 C3 0.9(8) no
C38 N1 C3 C2 2.6(7) no
Lu N1 C3 C2 -177.9(4) no
C38 N1 C3 C4 -178.7(4) no
Lu N1 C3 C4 0.8(5) no
C1 C2 C3 N1 -3.0(8) no
C1 C2 C3 C4 178.5(5) no
C5 N2 C4 C3 -72.7(5) no
Lu N2 C4 C3 53.5(4) no
N1 C3 C4 N2 -37.7(6) no
C2 C3 C4 N2 141.0(5) no
C4 N2 C5 C6 -90.6(5) no
Lu N2 C5 C6 149.0(4) no
C4 N2 C5 C10 143.9(4) no
Lu N2 C5 C10 23.4(5) no
N2 C5 C6 C7 177.2(5) no
C10 C5 C6 C7 -57.3(7) no
C5 C6 C7 C8 55.6(8) no
C6 C7 C8 C9 -56.3(8) no
C7 C8 C9 C10 57.8(7) no
C11 N3 C10 C5 -175.2(4) no
Lu N3 C10 C5 52.9(5) no
C11 N3 C10 C9 -51.5(6) no
Lu N3 C10 C9 176.6(3) no
N2 C5 C10 N3 -49.7(6) no
C6 C5 C10 N3 -175.6(5) no
N2 C5 C10 C9 -176.8(4) no
C6 C5 C10 C9 57.2(6) no
C8 C9 C10 N3 179.7(4) no
C8 C9 C10 C5 -56.7(6) no
C10 N3 C11 C12 -148.9(4) no
Lu N3 C11 C12 -18.7(5) no
C16 N4 C12 C13 -6.6(7) no
Lu N4 C12 C13 171.0(4) no
C16 N4 C12 C11 167.1(4) no
Lu N4 C12 C11 -15.2(5) no
N3 C11 C12 N4 22.3(6) no
N3 C11 C12 C13 -163.9(5) no
N4 C12 C13 C14 7.4(8) no
C11 C12 C13 C14 -166.2(4) no
C12 C13 C14 C15 -2.5(8) no
C13 C14 C15 C16 -2.9(7) no
C12 N4 C16 C15 1.1(7) no
Lu N4 C16 C15 -176.6(4) no
C12 N4 C16 C17 179.3(4) no
Lu N4 C16 C17 1.6(5) no
C14 C15 C16 N4 3.6(8) no
C14 C15 C16 C17 -174.5(4) no
C18 N5 C17 C16 81.8(5) no
Lu N5 C17 C16 -45.3(4) no
N4 C16 C17 N5 30.5(6) no
C15 C16 C17 N5 -151.3(5) no
C17 N5 C18 C23 -87.3(5) no
Lu N5 C18 C23 38.2(5) no
C17 N5 C18 C19 38.5(6) no
Lu N5 C18 C19 164.1(4) no
N5 C18 C19 C20 175.1(4) no
C23 C18 C19 C20 -57.8(6) no
C18 C19 C20 C21 58.7(6) no
C19 C20 C21 C22 -58.8(7) no
C20 C21 C22 C23 58.0(7) no
C24 N6 C23 C18 -87.1(5) no
Lu N6 C23 C18 36.3(5) no
C24 N6 C23 C22 38.9(6) no
Lu N6 C23 C22 162.3(3) no
N5 C18 C23 N6 -50.1(6) no
C19 C18 C23 N6 -178.0(4) no
N5 C18 C23 C22 -177.4(4) no
C19 C18 C23 C22 54.8(6) no
C21 C22 C23 N6 177.6(5) no
C21 C22 C23 C18 -55.6(6) no
C23 N6 C24 C25 76.3(5) no
Lu N6 C24 C25 -50.6(5) no
C29 N7 C25 C26 -0.2(8) no
Lu N7 C25 C26 178.5(4) no
C29 N7 C25 C24 177.5(5) no
Lu N7 C25 C24 -3.8(6) no
N6 C24 C25 N7 38.1(6) no
N6 C24 C25 C26 -144.2(5) no
N7 C25 C26 C27 0.3(8) no
C24 C25 C26 C27 -177.2(5) no
C25 C26 C27 C28 0.5(8) no
C26 C27 C28 C29 -1.4(8) no
C25 N7 C29 C28 -0.8(8) no
Lu N7 C29 C28 -179.4(4) no
C25 N7 C29 C30 173.5(5) no
Lu N7 C29 C30 -5.1(7) no
C27 C28 C29 N7 1.6(8) no
C27 C28 C29 C30 -172.6(5) no
C31 N8 C30 C29 -140.1(4) no
Lu N8 C30 C29 -9.4(6) no
N7 C29 C30 N8 9.5(7) no
C28 C29 C30 N8 -176.0(5) no
C30 N8 C31 C36 -173.7(4) no
Lu N8 C31 C36 53.6(4) no
C30 N8 C31 C32 -50.4(6) no
Lu N8 C31 C32 176.9(3) no
N8 C31 C32 C33 179.4(4) no
C36 C31 C32 C33 -57.7(6) no
C31 C32 C33 C34 57.7(6) no
C32 C33 C34 C35 -54.7(6) no
C33 C34 C35 C36 53.9(6) no
C37 N9 C36 C31 146.3(4) no
Lu N9 C36 C31 25.5(5) no
C37 N9 C36 C35 -88.5(5) no
Lu N9 C36 C35 150.6(3) no
N8 C31 C36 N9 -51.3(5) no
C32 C31 C36 N9 -178.3(4) no
N8 C31 C36 C35 -176.4(4) no
C32 C31 C36 C35 56.6(6) no
C34 C35 C36 N9 179.1(4) no
C34 C35 C36 C31 -55.7(6) no
C36 N9 C37 C38 -72.1(5) no
Lu N9 C37 C38 53.9(4) no
C3 N1 C38 C39 -0.3(7) no
Lu N1 C38 C39 -179.8(3) no
C3 N1 C38 C37 178.5(4) no
Lu N1 C38 C37 -1.0(5) no
N9 C37 C38 N1 -36.9(5) no
N9 C37 C38 C39 141.9(5) no
C2 C1 C39 C38 1.3(8) no
N1 C38 C39 C1 -1.7(7) no
C37 C38 C39 C1 179.7(5) no
N33 C331 C332 OW4 -164(5) no
N33 C331 C332 OW21 36(8) no
OW4 C331 C332 OW21 -159(5) no
OW21 C332 OW4 C331 161(5) no
N33 C331 OW4 C332 156(8) no
